data_1557308
loop_
_publ_author_name
'Kivekas, Raikko'
'Pajunen, Aarne'
'Colacio, Enrique'
'Dominguez-Vera, Jose M.'
'Moreno, Jose Maria'
'Romerosa, Antonio'

_publ_section_title
;
 Structural Characterization of Closely Related Mononuclear CuII Complexes
 of 5-Nitrosooxime Pyrimidines. A Combined X-Ray and EPR Study
;
_journal_name_full 'Acta Chemica Scandinavica'
_journal_page_first 1051
_journal_page_last 1057
_journal_paper_doi 10.3891/acta.chem.scand.51-1051
_journal_volume 51
_journal_year 1997
_chemical_formula_sum 'C16 H19 Cl Cu N6 O9'
_chemical_formula_weight 538.36
_chemical_name_common
;
[Cu(1L)(bipy)(H2O)]ClO4.H2O
;
_space_group_IT_number 14
_space_group_name_Hall '-P 2ybc'
_space_group_name_H-M_alt 'P 1 21/c 1'
_symmetry_cell_setting monoclinic
_symmetry_Int_Tables_number 14
_symmetry_space_group_name_Hall '-P 2ybc'
_symmetry_space_group_name_H-M 'P 1 21/c 1'
_cell_angle_alpha 90.
_cell_angle_beta 93.49(3)
_cell_angle_gamma 90.
_cell_formula_units_Z 4
_cell_length_a 7.915(2)
_cell_length_b 13.165(3)
_cell_length_c 20.065(4)
_cell_volume 2086.9(8)
_diffrn_ambient_temperature 293
_diffrn_radiation_probe x-ray
_diffrn_radiation_type MoK\a
_diffrn_radiation_wavelength 0.71069
_exptl_absorpt_coefficient_mu 1.239
_exptl_crystal_density_diffrn 1.713
_exptl_crystal_F_000 1100
_refine_ls_goodness_of_fit_ref 1.041
_refine_ls_number_parameters 314
_refine_ls_number_reflns 1965
_refine_ls_R_factor_gt 0.0743
_refine_ls_wR_factor_gt 0.1581
_cod_data_source_file Acta-Chem-Scand-1997-51-1051-1.cif
_cod_data_source_block 1
_cod_depositor_comments
;
The paper contains selected atomic coordinates...!
;
_cod_original_sg_symbol_H-M 'P 21/c'
_cod_database_code 1557308

loop_
_space_group_symop_id
_space_group_symop_operation_xyz
1 x,y,z
2 -x,1/2+y,1/2-z
3 -x,-y,-z
4 x,1/2-y,1/2+z

loop_
_atom_site_label
_atom_site_type_symbol
_atom_site_thermal_displace_type
_atom_site_fract_x
_atom_site_fract_y
_atom_site_fract_z
_atom_site_occupancy
_atom_site_U_iso_or_equiv
_atom_site_calc_flag
_atom_site_refinement_flags
_atom_site_disorder_assembly
_atom_site_disorder_group
Cu1 Cu Uiso 0.21210(10) 0.06590(10) 0.22440(10) 1.000 0.0330(10) . . . .
O5A O Uiso 0.3001(19) 0.2764(10) 0.2652(6) 0.43(2) 0.027(5) . . . .
O5B O Uiso 0.2282(15) 0.1982(9) 0.2673(6) 0.57(2) 0.048(4) . . . .
O19 O Uiso 0.4351(8) 0.0913(5) 0.1614(3) 1.000 0.044(2) . . . .
N5A N Uiso 0.208(2) 0.2226(13) 0.2243(10) 0.43(2) 0.030(5) . . . .
N5B N Uiso 0.189(2) 0.2806(12) 0.2411(7) 0.57(2) 0.042(4) . . . .
N6 N Uiso 0.0302(10) 0.1059(6) 0.1611(4) 1.000 0.041(2) . . . .
N7 N Uiso 0.2087(9) -0.0849(5) 0.2080(3) 1.000 0.026(2) . . . .
N18 N Uiso 0.3591(8) 0.0222(5) 0.3041(3) 1.000 0.032(2) . . . .
O2 O Uiso -0.1990(8) 0.3526(5) 0.0190(3) 1.000 0.042(2) . . . .
C5 C Uiso 0.0980(10) 0.2784(7) 0.1816(4) 1.000 0.034(2) . . . .
C6 C Uiso 0.0073(11) 0.1997(7) 0.1442(4) 1.000 0.033(2) . . . .
C12 C Uiso 0.2986(11) -0.1382(6) 0.2536(4) 1.000 0.031(2) . . . .
C13 C Uiso 0.3851(11) -0.0805(7) 0.3088(4) 1.000 0.032(2) . . . .
O4 O Uiso 0.1392(9) 0.4550(5) 0.1979(3) 1.000 0.057(2) . . . .
O20 O Uiso 0.2971(10) 0.4639(5) 0.3314(3) 1.000 0.051(2) . . . .

loop_
_atom_type_symbol
_atom_type_description
_atom_type_scat_dispersion_real
_atom_type_scat_dispersion_imag
_atom_type_scat_source
C C 0.0033 0.0016 ' International Tables Vol C Tables 4.2.6.8 and 6.1.1.4'
Cu Cu 0.3201 1.2651 ' International Tables Vol C Tables 4.2.6.8 and 6.1.1.4'
N N 0.0061 0.0033 ' International Tables Vol C Tables 4.2.6.8 and 6.1.1.4'
O O 0.0106 0.0060 ' International Tables Vol C Tables 4.2.6.8 and 6.1.1.4'

loop_
_geom_angle_atom_site_label_1
_geom_angle_atom_site_label_2
_geom_angle_atom_site_label_3
_geom_angle
_geom_angle_site_symmetry_1
_geom_angle_site_symmetry_2
_geom_angle_site_symmetry_3
_geom_angle_publ_flag
O5B Cu1 O19 94.8(4) . . . yes
O5B Cu1 N5B 20.5(5) . . . yes
O5B Cu1 N6 94.2(4) . . . yes
O5B Cu1 N7 163.0(4) . . . yes
O5B Cu1 N18 83.4(4) . . . yes
O19 Cu1 N5B 88.7(4) . . . yes
O19 Cu1 N6 99.7(3) . . . yes
O19 Cu1 N7 93.3(3) . . . yes
O19 Cu1 N18 93.1(2) . . . yes
O19 Cu1 N5A 82.2(5) . . . yes
N5B Cu1 N6 75.9(4) . . . yes
N5B Cu1 N7 175.0(4) . . . yes
N5B Cu1 N18 103.2(4) . . . yes
N6 Cu1 N7 99.2(3) . . . yes
N6 Cu1 N18 167.2(3) . . . yes
N5A Cu1 N6 73.5(6) . . . yes
N7 Cu1 N18 81.3(3) . . . yes
N5A Cu1 N7 170.5(6) . . . yes
N5A Cu1 N18 107.2(6) . . . yes
Cu1 O5B N5B 126.1(11) . . . yes
O5A N5A C5 114.4(14) . . . yes
Cu1 N5A O5A 123.0(13) . . . yes
Cu1 N5A C5 122.5(12) . . . yes
Cu1 N5B O5B 33.4(7) . . . yes
Cu1 N5B C5 84.8(8) . . . yes
O5B N5B C5 117.5(14) . . . yes
Cu1 N6 C6 121.3(6) . . . yes
Cu1 N7 C12 114.1(5) . . . yes
Cu1 N18 C13 114.6(5) . . . yes
N5A C5 C6 102.3(10) . . . yes
N5B C5 C6 133.9(10) . . . yes
N6 C6 C5 119.5(8) . . . yes
N7 C12 C13 116.8(7) . . . yes
N18 C13 C12 113.3(7) . . . yes

loop_
_geom_bond_atom_site_label_1
_geom_bond_atom_site_label_2
_geom_bond_distance
_geom_bond_site_symmetry_1
_geom_bond_site_symmetry_2
_geom_bond_publ_flag
Cu1 O5B 1.944(12) . . yes
Cu1 O19 2.258(6) . . yes
Cu1 N5B 2.854(16) . . yes
Cu1 N6 1.934(8) . . yes
Cu1 N7 2.012(7) . . yes
Cu1 N18 2.004(6) . . yes
Cu1 N5A 2.063(17) . . yes
O5A N5A 1.28(2) . . yes
O5B N5B 1.24(2) . . yes
N5A C5 1.39(2) . . yes
N5B C5 1.357(17) . . yes
N6 C6 1.291(12) . . yes
N7 C12 1.325(10) . . yes
N18 C13 1.370(11) . . yes
C5 C6 1.444(12) . . no
C12 C13 1.477(12) . . no

loop_
_geom_torsion_atom_site_label_1
_geom_torsion_atom_site_label_2
_geom_torsion_atom_site_label_3
_geom_torsion_atom_site_label_4
_geom_torsion
_geom_torsion_site_symmetry_1
_geom_torsion_site_symmetry_2
_geom_torsion_site_symmetry_3
_geom_torsion_site_symmetry_4
_geom_torsion_publ_flag
O19 Cu1 O5B N5B 73.2(13) . . . . no
N6 Cu1 O5B N5B -26.9(13) . . . . no
N18 Cu1 O5B N5B 165.8(13) . . . . no
O5B Cu1 N5B C5 -168.4(18) . . . . no
O19 Cu1 N5B O5B -107.4(13) . . . . no
O19 Cu1 N5B C5 84.2(7) . . . . no
N6 Cu1 N5B O5B 152.3(14) . . . . no
N6 Cu1 N5B C5 -16.1(7) . . . . no
N18 Cu1 N5B O5B -14.5(14) . . . . no
N18 Cu1 N5B C5 177.1(7) . . . . no
O5B Cu1 N6 C6 24.6(8) . . . . no
O19 Cu1 N6 C6 -71.0(7) . . . . no
N5B Cu1 N6 C6 15.2(7) . . . . no
N7 Cu1 N6 C6 -166.0(7) . . . . no
O19 Cu1 N7 C12 92.3(6) . . . . no
N6 Cu1 N7 C12 -167.4(6) . . . . no
N18 Cu1 N7 C12 -0.3(6) . . . . no
O5B Cu1 N18 C13 172.9(7) . . . . no
O19 Cu1 N18 C13 -92.7(6) . . . . no
N5B Cu1 N18 C13 177.9(6) . . . . no
N7 Cu1 N18 C13 0.2(6) . . . . no
Cu1 O5B N5B C5 13(2) . . . . no
Cu1 N5B C5 C6 19.8(12) . . . . no
O5B N5B C5 C6 13(2) . . . . no
Cu1 N6 C6 C5 -11.4(11) . . . . no
Cu1 N7 C12 C13 0.4(9) . . . . no
Cu1 N18 C13 C12 0.0(9) . . . . no
N5B C5 C6 N6 -13.3(17) . . . . no
N7 C12 C13 N18 -0.3(11) . . . . no
